data_2243497
loop_
_publ_author_name
'Saelim, Thawanrat'
'Chainok, Kittipong'
'Kielar, Filip'
'Wannarit, Nanthawat'

_publ_section_title
;
 Crystal structure of a novel one-dimensional zigzag chain-like cobalt(II)
 coordination polymer constructed from 4,4'-bipyridine and
 2-hydroxybenzoate ligands
;
_journal_coeditor_code IS5544
_journal_issue 8
_journal_name_full 'Acta Crystallographica Section E'
_journal_page_first 1302
_journal_page_last 1306
_journal_paper_doi 10.1107/S2056989020009482
_journal_volume 76
_journal_year 2020
_chemical_formula_iupac '[Co2 (C7 H5 O3)4 (C10 H8 N2)2.5 (H2 O)]'
_chemical_formula_moiety 'C53 H42 Co2 N5 O13'
_chemical_formula_sum 'C53 H42 Co2 N5 O13'
_chemical_formula_weight 1074.77
_chemical_name_systematic
<i>catena</i>-Poly[[(4,4'-bipyridine-\k<i>N</i>)(\m-2-hydroxybenzoato-\k^2^<i>O</i>:<i>O</i>')(2-hydroxybenzoato-\k^2^<i>O</i>,<i>O</i>')cobalt(II)]-\m-4,4'-bipyridine-\k^2^<i>N</i>:<i>N</i>'-[aquahemi(\m-4,4'-bipyridine-\k^2^<i>N</i>:<i>N</i>')(2-hydroxybenzoato-\k<i>O</i>)(2-hydroxybenzoato-\k^2^<i>O</i>,<i>O</i>')cobalt(II)]
_space_group_crystal_system triclinic
_space_group_IT_number 2
_space_group_name_Hall '-P 1'
_space_group_name_H-M_alt 'P -1'
_atom_sites_solution_hydrogens mixed
_atom_sites_solution_primary dual
_audit_creation_method
;
Olex2 1.2
(compiled 2018.05.29 svn.r3508 for OlexSys, GUI svn.r5506)
;
_cell_angle_alpha 74.295(5)
_cell_angle_beta 89.791(5)
_cell_angle_gamma 88.502(6)
_cell_formula_units_Z 2
_cell_length_a 10.8832(18)
_cell_length_b 11.4742(19)
_cell_length_c 19.905(3)
_cell_measurement_reflns_used 9918
_cell_measurement_temperature 296.0
_cell_measurement_theta_max 28.16
_cell_measurement_theta_min 3.05
_cell_volume 2392.0(7)
_computing_cell_refinement
;
SAINT (Bruker, 2016)
;
_computing_data_collection
;
APEX3 (Bruker, 2016)
;
_computing_data_reduction
;
SAINT (Bruker, 2016)
;
_computing_molecular_graphics
;
<i>OLEX2</i> (Dolomanov <i>et al.</i>,  2009)
;
_computing_publication_material
;
<i>OLEX2</i> (Dolomanov <i>et al.</i>,  2009)
;
_computing_structure_refinement
;
SHElXL (Sheldrick, 2015<i>b</i>)
;
_computing_structure_solution
;
SHELXT (Sheldrick, 2015<i>a</i>)
;
_diffrn_ambient_temperature 296.0
_diffrn_detector 'Bruker PHOTON 200 area detector'
_diffrn_detector_area_resol_mean 7.39
_diffrn_measured_fraction_theta_full 0.998
_diffrn_measured_fraction_theta_max 0.998
_diffrn_measurement_device 'four-circle KAPPA diffractometer'
_diffrn_measurement_device_type 'Bruker D8 Quest CMOS Photon II'
_diffrn_measurement_method '\w and \f scans'
_diffrn_radiation_monochromator graphite
_diffrn_radiation_probe x-ray
_diffrn_radiation_type MoK\a
_diffrn_radiation_wavelength 0.71073
_diffrn_reflns_av_R_equivalents 0.0417
_diffrn_reflns_av_unetI/netI 0.0265
_diffrn_reflns_limit_h_max 13
_diffrn_reflns_limit_h_min -13
_diffrn_reflns_limit_k_max 14
_diffrn_reflns_limit_k_min -14
_diffrn_reflns_limit_l_max 24
_diffrn_reflns_limit_l_min -24
_diffrn_reflns_number 60283
_diffrn_reflns_theta_full 25.242
_diffrn_reflns_theta_max 26.369
_diffrn_reflns_theta_min 2.984
_diffrn_source 'sealed x-ray tube'
_diffrn_standards_number 0
_exptl_absorpt_coefficient_mu 0.767
_exptl_absorpt_correction_T_max 0.7457
_exptl_absorpt_correction_T_min 0.6770
_exptl_absorpt_correction_type multi-scan
_exptl_absorpt_process_details
;
(SADABS; Bruker, 2016)
;
_exptl_crystal_colour red
_exptl_crystal_density_diffrn 1.492
_exptl_crystal_description block
_exptl_crystal_F_000 1106
_exptl_crystal_size_max 0.32
_exptl_crystal_size_mid 0.24
_exptl_crystal_size_min 0.2
_refine_diff_density_max 0.430
_refine_diff_density_min -0.295
_refine_ls_extinction_method none
_refine_ls_goodness_of_fit_ref 1.045
_refine_ls_hydrogen_treatment mixed
_refine_ls_matrix_type full
_refine_ls_number_parameters 682
_refine_ls_number_reflns 9771
_refine_ls_number_restraints 6
_refine_ls_restrained_S_all 1.045
_refine_ls_R_factor_all 0.0506
_refine_ls_R_factor_gt 0.0347
_refine_ls_shift/su_max 0.000
_refine_ls_shift/su_mean 0.000
_refine_ls_structure_factor_coef Fsqd
_refine_ls_weighting_details 'w=1/[\s^2^(Fo^2^)+(0.0419P)^2^+0.8816P] where P=(Fo^2^+2Fc^2^)/3'
_refine_ls_weighting_scheme calc
_refine_ls_wR_factor_gt 0.0808
_refine_ls_wR_factor_ref 0.0877
_reflns_number_gt 7780
_reflns_number_total 9771
_reflns_threshold_expression 'I > 2\s(I)'
_cod_data_source_file is5544sup1.cif
_cod_data_source_block I
_cod_database_code 2243497
_shelx_space_group_comment
;
The symmetry employed for this shelxl refinement is uniquely defined
by the following loop, which should always be used as a source of
symmetry information in preference to the above space-group names.
They are only intended as comments.
;
_shelx_estimated_absorpt_t_min 0.791
_shelx_estimated_absorpt_t_max 0.862

loop_
_space_group_symop_operation_xyz
'x, y, z'
'-x, -y, -z'

loop_
_atom_site_type_symbol
_atom_site_label
_atom_site_fract_x
_atom_site_fract_y
_atom_site_fract_z
_atom_site_U_iso_or_equiv
_atom_site_adp_type
_atom_site_calc_flag
_atom_site_occupancy
_atom_site_disorder_assembly
_atom_site_disorder_group
Co Co1 0.38320(2) 0.10363(2) 0.54244(2) 0.02725(7) Uani d 1 . .
Co Co2 0.06977(2) 0.72632(2) 0.02018(2) 0.03175(8) Uani d 1 . .
O O1 0.40605(13) 0.25879(14) 0.58404(9) 0.0484(4) Uani d 1 . .
O O2 0.23200(13) 0.16721(13) 0.59633(8) 0.0409(3) Uani d 1 . .
O O3 0.4298(2) 0.4553(2) 0.61905(15) 0.0980(9) Uani d 1 . .
H H3 0.443(4) 0.398(2) 0.6003(19) 0.121(14) Uiso d 1 . .
O O4 0.55720(12) 0.11808(13) 0.50300(8) 0.0402(3) Uani d 1 . .
O O5 0.72507(12) 0.03072(12) 0.47519(7) 0.0344(3) Uani d 1 . .
O O6 0.93656(14) 0.12657(17) 0.47886(11) 0.0602(5) Uani d 1 . .
H H8 0.888(2) 0.077(2) 0.4705(14) 0.071(9) Uiso d 1 . .
O O7 -0.11751(13) 0.67237(13) 0.06159(7) 0.0406(3) Uani d 1 . .
O O8 -0.03026(13) 0.83546(13) 0.07254(8) 0.0438(4) Uani d 1 . .
O O9 -0.3306(2) 0.6158(2) 0.11428(13) 0.0875(7) Uani d 1 . .
H H13 -0.2608(17) 0.610(3) 0.0971(18) 0.106(13) Uiso d 1 . .
O O10 -0.00286(14) 0.81713(14) -0.07657(7) 0.0454(4) Uani d 1 . .
O O11 0.10789(16) 0.73590(15) -0.14789(8) 0.0543(4) Uani d 1 . .
O O12 0.08458(17) 0.81806(18) -0.27880(9) 0.0592(5) Uani d 1 . .
H H18 0.107(3) 0.775(2) -0.2386(9) 0.088(11) Uiso d 1 . .
O O13 0.13809(16) 0.59112(14) -0.02174(8) 0.0441(4) Uani d 1 . .
H H26 0.135(3) 0.623(2) -0.0648(6) 0.078(10) Uiso d 1 . .
H H27 0.2003(16) 0.549(2) -0.0066(13) 0.063(9) Uiso d 1 . .
N N1 0.44634(15) -0.01847(15) 0.63825(8) 0.0339(4) Uani d 1 . .
N N2 0.66774(18) -0.43591(18) 0.94863(9) 0.0474(5) Uani d 1 . .
N N3 0.32399(14) 0.22088(14) 0.44421(8) 0.0311(3) Uani d 1 . .
N N4 0.13327(15) 0.61430(14) 0.11989(8) 0.0332(4) Uani d 1 . .
N N5 0.22979(15) 0.83133(15) 0.00504(9) 0.0357(4) Uani d 1 . .
C C1 0.56246(19) -0.0201(2) 0.66090(11) 0.0418(5) Uani d 1 . .
H H1 0.616518 0.035341 0.634347 0.050 Uiso calc 1 . .
C C2 0.60535(19) -0.0993(2) 0.72121(11) 0.0417(5) Uani d 1 . .
H H2 0.687050 -0.097234 0.734268 0.050 Uiso calc 1 . .
C C3 0.52771(18) -0.18256(17) 0.76293(10) 0.0331(4) Uani d 1 . .
C C4 0.40701(18) -0.18020(19) 0.73970(11) 0.0393(5) Uani d 1 . .
H H4 0.350822 -0.233833 0.765656 0.047 Uiso calc 1 . .
C C5 0.37092(18) -0.09847(19) 0.67830(11) 0.0393(5) Uani d 1 . .
H H5 0.289795 -0.098811 0.663857 0.047 Uiso calc 1 . .
C C6 0.7144(2) -0.3259(2) 0.92367(11) 0.0451(5) Uani d 1 . .
H H6 0.780326 -0.305313 0.947374 0.054 Uiso calc 1 . .
C C7 0.67096(19) -0.24166(19) 0.86514(11) 0.0386(5) Uani d 1 . .
H H7 0.707240 -0.166564 0.850264 0.046 Uiso calc 1 . .
C C8 0.57241(18) -0.26897(18) 0.82815(10) 0.0342(4) Uani d 1 . .
C C9 0.5219(2) -0.3816(2) 0.85489(11) 0.0444(5) Uani d 1 . .
H H9A 0.454541 -0.403962 0.833014 0.053 Uiso calc 1 . .
C C10 0.5716(2) -0.4605(2) 0.91394(12) 0.0514(6) Uani d 1 . .
H H10 0.535930 -0.535569 0.930657 0.062 Uiso calc 1 . .
C C11 0.39719(18) 0.30579(18) 0.40608(11) 0.0373(5) Uani d 1 . .
H H11 0.475641 0.312109 0.422913 0.045 Uiso calc 1 . .
C C12 0.36219(18) 0.38385(18) 0.34346(11) 0.0367(5) Uani d 1 . .
H H12 0.416736 0.440794 0.318790 0.044 Uiso calc 1 . .
C C13 0.24535(17) 0.37796(17) 0.31686(10) 0.0299(4) Uani d 1 . .
C C14 0.16882(17) 0.29091(18) 0.35696(10) 0.0365(5) Uani d 1 . .
H H14 0.089433 0.283600 0.341728 0.044 Uiso calc 1 . .
C C15 0.21083(17) 0.21556(19) 0.41926(10) 0.0366(5) Uani d 1 . .
H H15 0.158001 0.158196 0.445261 0.044 Uiso calc 1 . .
C C16 0.20919(19) 0.65071(18) 0.16245(10) 0.0376(5) Uani d 1 . .
H H16 0.237771 0.729246 0.148137 0.045 Uiso calc 1 . .
C C17 0.24722(19) 0.57804(18) 0.22630(10) 0.0372(5) Uani d 1 . .
H H17 0.300167 0.607670 0.253975 0.045 Uiso calc 1 . .
C C18 0.20611(16) 0.45990(17) 0.24934(10) 0.0301(4) Uani d 1 . .
C C19 0.12639(18) 0.42283(18) 0.20528(10) 0.0345(4) Uani d 1 . .
H H19 0.095861 0.344987 0.218331 0.041 Uiso calc 1 . .
C C20 0.09266(18) 0.50133(18) 0.14235(10) 0.0361(4) Uani d 1 . .
H H20 0.038814 0.474499 0.113901 0.043 Uiso calc 1 . .
C C21 0.3388(2) 0.7903(2) -0.01008(16) 0.0613(7) Uani d 1 . .
H H21 0.343265 0.715188 -0.019510 0.074 Uiso calc 1 . .
C C22 0.4454(2) 0.8530(2) -0.01252(17) 0.0668(8) Uani d 1 . .
H H22 0.519350 0.819901 -0.023310 0.080 Uiso calc 1 . .
C C23 0.44329(18) 0.96475(18) 0.00095(11) 0.0361(4) Uani d 1 . .
C C24 0.32980(19) 1.00692(19) 0.01651(12) 0.0419(5) Uani d 1 . .
H H24 0.322945 1.081478 0.026449 0.050 Uiso calc 1 . .
C C25 0.22646(19) 0.93955(19) 0.01745(12) 0.0416(5) Uani d 1 . .
H H25 0.151031 0.971218 0.027200 0.050 Uiso calc 1 . .
C C26 0.29583(18) 0.25023(18) 0.60563(10) 0.0342(4) Uani d 1 . .
C C27 0.24654(18) 0.33984(19) 0.64101(11) 0.0382(5) Uani d 1 . .
C C28 0.3152(2) 0.4384(2) 0.64491(15) 0.0584(7) Uani d 1 . .
C C29 0.2655(3) 0.5232(3) 0.67603(19) 0.0848(10) Uani d 1 . .
H H29 0.309833 0.590962 0.676996 0.102 Uiso calc 1 . .
C C30 0.1514(3) 0.5073(3) 0.7053(2) 0.0926(11) Uani d 1 . .
H H30 0.119079 0.563885 0.726726 0.111 Uiso calc 1 . .
C C31 0.0841(3) 0.4094(3) 0.7035(2) 0.0870(11) Uani d 1 . .
H H31 0.006936 0.398807 0.724094 0.104 Uiso calc 1 . .
C C32 0.1313(2) 0.3262(2) 0.67084(14) 0.0585(7) Uani d 1 . .
H H32 0.084907 0.260227 0.668929 0.070 Uiso calc 1 . .
C C33 0.67051(16) 0.11563(17) 0.49469(9) 0.0278(4) Uani d 1 . .
C C34 0.74627(17) 0.21332(16) 0.50758(9) 0.0289(4) Uani d 1 . .
C C35 0.87402(18) 0.21315(18) 0.50003(11) 0.0368(5) Uani d 1 . .
C C36 0.9411(2) 0.3034(2) 0.51642(14) 0.0539(6) Uani d 1 . .
H H36 1.026195 0.303308 0.511912 0.065 Uiso calc 1 . .
C C37 0.8821(2) 0.3925(2) 0.53918(14) 0.0581(7) Uani d 1 . .
H H37 0.927865 0.451984 0.550389 0.070 Uiso calc 1 . .
C C38 0.7565(2) 0.3953(2) 0.54571(15) 0.0600(7) Uani d 1 . .
H H38 0.717158 0.457127 0.560291 0.072 Uiso calc 1 . .
C C39 0.6895(2) 0.3055(2) 0.53040(13) 0.0454(5) Uani d 1 . .
H H39 0.604491 0.306589 0.535436 0.055 Uiso calc 1 . .
C C40 -0.11856(18) 0.76483(18) 0.08531(10) 0.0351(4) Uani d 1 . .
C C41 -0.2240(2) 0.7879(2) 0.12733(11) 0.0417(5) Uani d 1 . .
C C42 -0.3247(2) 0.7133(3) 0.13934(14) 0.0596(7) Uani d 1 . .
C C43 -0.4237(3) 0.7394(4) 0.17739(19) 0.0996(12) Uani d 1 . .
H H43 -0.491888 0.690437 0.184663 0.119 Uiso calc 1 . .
C C44 -0.4210(4) 0.8365(5) 0.2040(2) 0.1126(15) Uani d 1 . .
H H44 -0.487079 0.852323 0.230315 0.135 Uiso calc 1 . .
C C45 -0.3231(4) 0.9112(4) 0.19291(19) 0.1003(12) Uani d 1 . .
H H45 -0.322902 0.977912 0.210964 0.120 Uiso calc 1 . .
C C46 -0.2246(3) 0.8869(3) 0.15467(14) 0.0654(7) Uani d 1 . .
H H46 -0.157687 0.937517 0.147131 0.079 Uiso calc 1 . .
C C47 0.03259(19) 0.81423(19) -0.13648(11) 0.0389(5) Uani d 1 . .
C C48 -0.01849(19) 0.90816(18) -0.19807(10) 0.0369(5) Uani d 1 . .
C C49 0.0107(2) 0.9058(2) -0.26616(11) 0.0408(5) Uani d 1 . .
C C50 -0.0378(2) 0.9945(2) -0.32279(12) 0.0532(6) Uani d 1 . .
H H50 -0.018213 0.992567 -0.368002 0.064 Uiso calc 1 . .
C C51 -0.1141(3) 1.0846(2) -0.31211(13) 0.0557(6) Uani d 1 . .
H H51 -0.146484 1.143341 -0.350112 0.067 Uiso calc 1 . .
C C52 -0.1430(3) 1.0884(2) -0.24526(13) 0.0585(7) Uani d 1 . .
H H52 -0.194411 1.150024 -0.238205 0.070 Uiso calc 1 . .
C C53 -0.0959(2) 1.0013(2) -0.18913(12) 0.0492(6) Uani d 1 . .
H H53 -0.116154 1.004531 -0.144223 0.059 Uiso calc 1 . .

loop_
_atom_site_aniso_label
_atom_site_aniso_U_11
_atom_site_aniso_U_22
_atom_site_aniso_U_33
_atom_site_aniso_U_12
_atom_site_aniso_U_13
_atom_site_aniso_U_23
Co1 0.02255(13) 0.02972(14) 0.03064(14) -0.00244(10) -0.00050(10) -0.01000(11)
Co2 0.03023(15) 0.03340(15) 0.03044(14) -0.00662(11) -0.00272(11) -0.00606(11)
O1 0.0320(8) 0.0574(10) 0.0669(10) -0.0087(7) 0.0140(7) -0.0352(8)
O2 0.0345(8) 0.0414(8) 0.0535(9) -0.0060(6) 0.0036(7) -0.0236(7)
O3 0.0613(13) 0.0969(17) 0.171(2) -0.0421(12) 0.0432(14) -0.0927(18)
O4 0.0227(7) 0.0500(9) 0.0494(9) -0.0074(6) 0.0033(6) -0.0153(7)
O5 0.0289(7) 0.0325(7) 0.0456(8) -0.0027(6) -0.0020(6) -0.0167(6)
O6 0.0283(8) 0.0663(11) 0.1028(15) -0.0096(8) 0.0154(9) -0.0514(11)
O7 0.0401(8) 0.0434(8) 0.0424(8) -0.0058(6) -0.0009(6) -0.0182(7)
O8 0.0373(8) 0.0409(8) 0.0534(9) -0.0087(7) 0.0015(7) -0.0127(7)
O9 0.0702(15) 0.1036(17) 0.1071(18) -0.0508(13) 0.0321(13) -0.0558(15)
O10 0.0473(9) 0.0540(9) 0.0305(8) -0.0016(7) -0.0051(7) -0.0036(7)
O11 0.0608(11) 0.0557(10) 0.0417(9) 0.0114(8) -0.0053(8) -0.0064(8)
O12 0.0549(11) 0.0758(13) 0.0468(10) 0.0011(9) 0.0071(9) -0.0164(10)
O13 0.0557(10) 0.0367(8) 0.0393(9) 0.0024(7) -0.0089(8) -0.0092(7)
N1 0.0301(9) 0.0372(9) 0.0343(9) -0.0013(7) -0.0024(7) -0.0094(7)
N2 0.0479(11) 0.0517(12) 0.0379(10) 0.0049(9) -0.0037(9) -0.0049(9)
N3 0.0268(8) 0.0334(9) 0.0318(8) -0.0035(7) -0.0002(7) -0.0064(7)
N4 0.0327(9) 0.0344(9) 0.0316(8) -0.0037(7) -0.0008(7) -0.0070(7)
N5 0.0326(9) 0.0345(9) 0.0385(9) -0.0076(7) 0.0018(7) -0.0068(7)
C1 0.0350(11) 0.0470(13) 0.0396(11) -0.0116(9) -0.0019(9) -0.0040(10)
C2 0.0302(11) 0.0512(13) 0.0409(12) -0.0069(9) -0.0067(9) -0.0073(10)
C3 0.0331(10) 0.0342(10) 0.0336(10) -0.0006(8) -0.0004(8) -0.0118(8)
C4 0.0303(11) 0.0445(12) 0.0394(11) -0.0076(9) 0.0015(9) -0.0044(9)
C5 0.0275(10) 0.0487(13) 0.0388(11) -0.0029(9) -0.0024(9) -0.0067(10)
C6 0.0419(12) 0.0562(14) 0.0381(12) 0.0028(10) -0.0074(10) -0.0149(11)
C7 0.0382(11) 0.0393(11) 0.0386(11) -0.0034(9) -0.0020(9) -0.0108(9)
C8 0.0309(10) 0.0381(11) 0.0345(10) 0.0023(8) 0.0007(8) -0.0115(9)
C9 0.0421(12) 0.0433(12) 0.0436(12) -0.0082(10) -0.0071(10) -0.0037(10)
C10 0.0566(15) 0.0435(13) 0.0474(13) -0.0068(11) -0.0021(11) -0.0002(11)
C11 0.0298(10) 0.0392(11) 0.0411(11) -0.0077(8) -0.0068(9) -0.0072(9)
C12 0.0310(10) 0.0360(11) 0.0396(11) -0.0102(8) -0.0012(9) -0.0034(9)
C13 0.0275(10) 0.0308(10) 0.0324(10) -0.0008(8) 0.0002(8) -0.0099(8)
C14 0.0230(9) 0.0440(12) 0.0393(11) -0.0046(8) -0.0035(8) -0.0055(9)
C15 0.0248(10) 0.0434(12) 0.0369(11) -0.0058(8) 0.0024(8) -0.0023(9)
C16 0.0434(12) 0.0323(11) 0.0352(11) -0.0083(9) -0.0019(9) -0.0053(9)
C17 0.0386(11) 0.0370(11) 0.0366(11) -0.0077(9) -0.0060(9) -0.0105(9)
C18 0.0257(9) 0.0331(10) 0.0312(10) -0.0001(8) 0.0031(8) -0.0083(8)
C19 0.0350(11) 0.0317(10) 0.0358(10) -0.0074(8) 0.0002(8) -0.0070(8)
C20 0.0355(11) 0.0389(11) 0.0339(10) -0.0087(9) -0.0038(8) -0.0092(9)
C21 0.0431(14) 0.0479(14) 0.106(2) -0.0135(11) 0.0171(14) -0.0420(15)
C22 0.0359(13) 0.0581(16) 0.122(2) -0.0137(11) 0.0255(14) -0.0501(17)
C23 0.0341(11) 0.0350(11) 0.0393(11) -0.0083(8) 0.0037(9) -0.0094(9)
C24 0.0360(11) 0.0338(11) 0.0580(14) -0.0054(9) 0.0032(10) -0.0158(10)
C25 0.0325(11) 0.0388(12) 0.0526(13) -0.0029(9) 0.0028(10) -0.0109(10)
C26 0.0299(10) 0.0381(11) 0.0357(10) -0.0003(8) 0.0004(8) -0.0121(9)
C27 0.0330(11) 0.0404(12) 0.0462(12) -0.0006(9) 0.0023(9) -0.0201(10)
C28 0.0446(14) 0.0581(15) 0.0853(19) -0.0104(11) 0.0096(13) -0.0407(14)
C29 0.078(2) 0.073(2) 0.129(3) -0.0116(16) 0.013(2) -0.071(2)
C30 0.078(2) 0.091(2) 0.138(3) 0.0048(18) 0.023(2) -0.081(2)
C31 0.0585(18) 0.097(2) 0.128(3) -0.0012(17) 0.0335(19) -0.070(2)
C32 0.0396(13) 0.0647(16) 0.0810(19) -0.0055(12) 0.0138(13) -0.0363(15)
C33 0.0254(10) 0.0308(10) 0.0246(9) -0.0042(7) -0.0008(7) -0.0029(7)
C34 0.0272(9) 0.0293(10) 0.0302(10) -0.0034(7) 0.0011(8) -0.0079(8)
C35 0.0286(10) 0.0380(11) 0.0457(12) -0.0073(8) 0.0062(9) -0.0139(9)
C36 0.0348(12) 0.0587(15) 0.0755(17) -0.0201(11) 0.0094(12) -0.0292(13)
C37 0.0599(16) 0.0484(14) 0.0749(18) -0.0248(12) 0.0078(13) -0.0301(13)
C38 0.0595(16) 0.0454(14) 0.087(2) -0.0055(12) 0.0106(14) -0.0386(14)
C39 0.0342(11) 0.0426(12) 0.0652(15) -0.0023(9) 0.0045(10) -0.0242(11)
C40 0.0346(11) 0.0376(11) 0.0318(10) -0.0014(9) -0.0060(8) -0.0071(9)
C41 0.0383(12) 0.0491(13) 0.0380(11) 0.0010(10) -0.0012(9) -0.0125(10)
C42 0.0449(14) 0.084(2) 0.0532(15) -0.0119(13) 0.0088(12) -0.0232(14)
C43 0.0530(19) 0.157(4) 0.094(3) -0.018(2) 0.0313(18) -0.042(3)
C44 0.087(3) 0.166(4) 0.095(3) 0.029(3) 0.030(2) -0.056(3)
C45 0.116(3) 0.112(3) 0.089(3) 0.033(3) 0.010(2) -0.058(2)
C46 0.0744(19) 0.0665(18) 0.0634(17) 0.0101(14) -0.0003(14) -0.0325(14)
C47 0.0361(11) 0.0408(12) 0.0378(12) -0.0121(9) -0.0052(9) -0.0061(9)
C48 0.0381(11) 0.0371(11) 0.0341(10) -0.0133(9) -0.0041(9) -0.0057(9)
C49 0.0376(11) 0.0456(12) 0.0382(11) -0.0123(9) 0.0011(9) -0.0088(10)
C50 0.0615(16) 0.0614(16) 0.0324(12) -0.0167(13) -0.0008(11) -0.0041(11)
C51 0.0699(17) 0.0436(14) 0.0453(14) -0.0119(12) -0.0150(12) 0.0034(11)
C52 0.0750(18) 0.0418(13) 0.0565(15) 0.0047(12) -0.0135(13) -0.0100(12)
C53 0.0622(15) 0.0460(13) 0.0398(12) -0.0014(11) -0.0079(11) -0.0124(10)

loop_
_atom_type_symbol
_atom_type_description
_atom_type_scat_dispersion_real
_atom_type_scat_dispersion_imag
_atom_type_scat_source
C C 0.0033 0.0016 'International Tables Vol C Tables 4.2.6.8 and 6.1.1.4'
H H 0.0000 0.0000 'International Tables Vol C Tables 4.2.6.8 and 6.1.1.4'
Co Co 0.3494 0.9721 'International Tables Vol C Tables 4.2.6.8 and 6.1.1.4'
N N 0.0061 0.0033 'International Tables Vol C Tables 4.2.6.8 and 6.1.1.4'
O O 0.0106 0.0060 'International Tables Vol C Tables 4.2.6.8 and 6.1.1.4'

loop_
_geom_angle_atom_site_label_1
_geom_angle_atom_site_label_2
_geom_angle_atom_site_label_3
_geom_angle_site_symmetry_1
_geom_angle_site_symmetry_3
_geom_angle
_geom_angle_publ_flag
O2 Co1 O1 . . 59.82(5) ?
O4 Co1 O1 . . 91.69(6) ?
O4 Co1 O2 . . 151.47(6) ?
O4 Co1 O5 . 2_656 117.97(6) ?
O4 Co1 N1 . . 91.32(6) ?
O4 Co1 N3 . . 87.16(6) ?
O5 Co1 O1 2_656 . 150.29(5) ?
O5 Co1 O2 2_656 . 90.48(5) ?
O5 Co1 N1 2_656 . 89.68(6) ?
O5 Co1 N3 2_656 . 89.31(6) ?
N1 Co1 O1 . . 91.38(6) ?
N1 Co1 O2 . . 90.90(6) ?
N1 Co1 N3 . . 177.53(6) ?
N3 Co1 O1 . . 90.61(6) ?
N3 Co1 O2 . . 91.37(6) ?
O7 Co2 C40 . . 30.36(6) ?
O8 Co2 O7 . . 60.20(5) ?
O8 Co2 N4 . . 89.11(6) ?
O8 Co2 N5 . . 95.55(6) ?
O8 Co2 C40 . . 29.87(6) ?
O10 Co2 O7 . . 91.19(6) ?
O10 Co2 O8 . . 93.29(6) ?
O10 Co2 N4 . . 173.40(6) ?
O10 Co2 N5 . . 93.17(6) ?
O10 Co2 C40 . . 93.68(6) ?
O13 Co2 O7 . . 107.21(6) ?
O13 Co2 O8 . . 167.09(6) ?
O13 Co2 O10 . . 89.66(6) ?
O13 Co2 N4 . . 86.68(6) ?
O13 Co2 N5 . . 96.83(7) ?
O13 Co2 C40 . . 137.40(7) ?
N4 Co2 O7 . . 84.66(6) ?
N4 Co2 C40 . . 85.34(6) ?
N5 Co2 O7 . . 155.58(6) ?
N5 Co2 N4 . . 92.71(6) ?
N5 Co2 C40 . . 125.28(7) ?
C26 O1 Co1 . . 90.17(12) ?
C26 O2 Co1 . . 90.79(12) ?
C28 O3 H3 . . 105(3) ?
C33 O4 Co1 . . 165.49(14) ?
C33 O5 Co1 . 2_656 117.07(11) ?
C35 O6 H8 . . 110(2) ?
C40 O7 Co2 . . 87.04(12) ?
C40 O8 Co2 . . 93.04(12) ?
C42 O9 H13 . . 104(3) ?
C47 O10 Co2 . . 129.12(15) ?
C49 O12 H18 . . 105(2) ?
Co2 O13 H26 . . 103(2) ?
Co2 O13 H27 . . 123.7(19) ?
H26 O13 H27 . . 117(3) ?
C1 N1 Co1 . . 122.34(13) ?
C5 N1 Co1 . . 121.01(13) ?
C5 N1 C1 . . 116.64(17) ?
C10 N2 C6 . . 115.94(19) ?
C11 N3 Co1 . . 121.43(13) ?
C15 N3 Co1 . . 121.58(13) ?
C15 N3 C11 . . 116.95(16) ?
C16 N4 Co2 . . 124.46(13) ?
C16 N4 C20 . . 116.83(17) ?
C20 N4 Co2 . . 118.69(13) ?
C21 N5 Co2 . . 123.24(14) ?
C21 N5 C25 . . 116.75(18) ?
C25 N5 Co2 . . 119.69(14) ?
N1 C1 H1 . . 118.4 ?
N1 C1 C2 . . 123.22(19) ?
C2 C1 H1 . . 118.4 ?
C1 C2 H2 . . 119.8 ?
C1 C2 C3 . . 120.44(19) ?
C3 C2 H2 . . 119.8 ?
C2 C3 C4 . . 116.31(18) ?
C2 C3 C8 . . 121.21(18) ?
C4 C3 C8 . . 122.48(18) ?
C3 C4 H4 . . 120.0 ?
C5 C4 C3 . . 119.91(19) ?
C5 C4 H4 . . 120.0 ?
N1 C5 C4 . . 123.47(18) ?
N1 C5 H5 . . 118.3 ?
C4 C5 H5 . . 118.3 ?
N2 C6 H6 . . 118.0 ?
N2 C6 C7 . . 124.0(2) ?
C7 C6 H6 . . 118.0 ?
C6 C7 H7 . . 120.1 ?
C6 C7 C8 . . 119.8(2) ?
C8 C7 H7 . . 120.1 ?
C7 C8 C3 . . 121.04(18) ?
C9 C8 C3 . . 122.60(18) ?
C9 C8 C7 . . 116.33(19) ?
C8 C9 H9A . . 120.1 ?
C10 C9 C8 . . 119.8(2) ?
C10 C9 H9A . . 120.1 ?
N2 C10 C9 . . 124.1(2) ?
N2 C10 H10 . . 118.0 ?
C9 C10 H10 . . 118.0 ?
N3 C11 H11 . . 118.4 ?
N3 C11 C12 . . 123.28(18) ?
C12 C11 H11 . . 118.4 ?
C11 C12 H12 . . 120.0 ?
C11 C12 C13 . . 120.09(18) ?
C13 C12 H12 . . 120.0 ?
C12 C13 C14 . . 116.58(17) ?
C12 C13 C18 . . 121.10(17) ?
C14 C13 C18 . . 122.32(17) ?
C13 C14 H14 . . 120.1 ?
C15 C14 C13 . . 119.89(17) ?
C15 C14 H14 . . 120.1 ?
N3 C15 C14 . . 123.20(18) ?
N3 C15 H15 . . 118.4 ?
C14 C15 H15 . . 118.4 ?
N4 C16 H16 . . 118.3 ?
N4 C16 C17 . . 123.43(18) ?
C17 C16 H16 . . 118.3 ?
C16 C17 H17 . . 120.1 ?
C16 C17 C18 . . 119.76(18) ?
C18 C17 H17 . . 120.1 ?
C17 C18 C13 . . 121.87(17) ?
C19 C18 C13 . . 121.51(17) ?
C19 C18 C17 . . 116.62(17) ?
C18 C19 H19 . . 120.0 ?
C20 C19 C18 . . 119.94(18) ?
C20 C19 H19 . . 120.0 ?
N4 C20 C19 . . 123.42(18) ?
N4 C20 H20 . . 118.3 ?
C19 C20 H20 . . 118.3 ?
N5 C21 H21 . . 118.3 ?
N5 C21 C22 . . 123.4(2) ?
C22 C21 H21 . . 118.3 ?
C21 C22 H22 . . 119.8 ?
C21 C22 C23 . . 120.4(2) ?
C23 C22 H22 . . 119.8 ?
C22 C23 C23 . 2_675 122.0(2) ?
C22 C23 C24 . . 115.94(19) ?
C24 C23 C23 . 2_675 122.1(2) ?
C23 C24 H24 . . 119.7 ?
C25 C24 C23 . . 120.6(2) ?
C25 C24 H24 . . 119.7 ?
N5 C25 C24 . . 122.9(2) ?
N5 C25 H25 . . 118.5 ?
C24 C25 H25 . . 118.5 ?
O1 C26 C27 . . 118.92(18) ?
O2 C26 O1 . . 119.20(18) ?
O2 C26 C27 . . 121.87(18) ?
C28 C27 C26 . . 120.90(19) ?
C32 C27 C26 . . 120.2(2) ?
C32 C27 C28 . . 118.9(2) ?
O3 C28 C27 . . 122.1(2) ?
O3 C28 C29 . . 118.0(2) ?
C29 C28 C27 . . 119.8(2) ?
C28 C29 H29 . . 120.0 ?
C30 C29 C28 . . 119.9(3) ?
C30 C29 H29 . . 120.0 ?
C29 C30 H30 . . 119.6 ?
C29 C30 C31 . . 120.9(3) ?
C31 C30 H30 . . 119.6 ?
C30 C31 H31 . . 120.2 ?
C30 C31 C32 . . 119.6(3) ?
C32 C31 H31 . . 120.2 ?
C27 C32 H32 . . 119.6 ?
C31 C32 C27 . . 120.7(2) ?
C31 C32 H32 . . 119.6 ?
O4 C33 O5 . . 121.83(17) ?
O4 C33 C34 . . 120.09(17) ?
O5 C33 C34 . . 118.09(16) ?
C35 C34 C33 . . 122.02(17) ?
C39 C34 C33 . . 119.26(17) ?
C39 C34 C35 . . 118.67(18) ?
O6 C35 C34 . . 122.54(18) ?
O6 C35 C36 . . 117.85(19) ?
C36 C35 C34 . . 119.59(19) ?
C35 C36 H36 . . 119.9 ?
C37 C36 C35 . . 120.1(2) ?
C37 C36 H36 . . 119.9 ?
C36 C37 H37 . . 119.5 ?
C36 C37 C38 . . 121.1(2) ?
C38 C37 H37 . . 119.5 ?
C37 C38 H38 . . 120.4 ?
C37 C38 C39 . . 119.2(2) ?
C39 C38 H38 . . 120.4 ?
C34 C39 H39 . . 119.3 ?
C38 C39 C34 . . 121.3(2) ?
C38 C39 H39 . . 119.3 ?
O7 C40 Co2 . . 62.59(11) ?
O7 C40 C41 . . 119.59(18) ?
O8 C40 Co2 . . 57.09(11) ?
O8 C40 O7 . . 119.58(19) ?
O8 C40 C41 . . 120.83(19) ?
C41 C40 Co2 . . 176.31(14) ?
C42 C41 C40 . . 121.4(2) ?
C46 C41 C40 . . 120.0(2) ?
C46 C41 C42 . . 118.6(2) ?
O9 C42 C41 . . 121.9(2) ?
O9 C42 C43 . . 118.2(3) ?
C43 C42 C41 . . 120.0(3) ?
C42 C43 H43 . . 120.0 ?
C44 C43 C42 . . 120.0(3) ?
C44 C43 H43 . . 120.0 ?
C43 C44 H44 . . 119.4 ?
C43 C44 C45 . . 121.1(3) ?
C45 C44 H44 . . 119.4 ?
C44 C45 H45 . . 120.3 ?
C44 C45 C46 . . 119.5(3) ?
C46 C45 H45 . . 120.3 ?
C41 C46 H46 . . 119.6 ?
C45 C46 C41 . . 120.8(3) ?
C45 C46 H46 . . 119.6 ?
O10 C47 O11 . . 124.1(2) ?
O10 C47 C48 . . 118.1(2) ?
O11 C47 C48 . . 117.77(19) ?
C49 C48 C47 . . 121.1(2) ?
C53 C48 C47 . . 120.76(19) ?
C53 C48 C49 . . 118.1(2) ?
O12 C49 C48 . . 121.4(2) ?
O12 C49 C50 . . 118.5(2) ?
C50 C49 C48 . . 120.1(2) ?
C49 C50 H50 . . 119.9 ?
C51 C50 C49 . . 120.2(2) ?
C51 C50 H50 . . 119.9 ?
C50 C51 H51 . . 119.9 ?
C50 C51 C52 . . 120.3(2) ?
C52 C51 H51 . . 119.9 ?
C51 C52 H52 . . 120.0 ?
C53 C52 C51 . . 120.0(2) ?
C53 C52 H52 . . 120.0 ?
C48 C53 H53 . . 119.3 ?
C52 C53 C48 . . 121.3(2) ?
C52 C53 H53 . . 119.3 ?

loop_
_geom_bond_atom_site_label_1
_geom_bond_atom_site_label_2
_geom_bond_site_symmetry_2
_geom_bond_distance
_geom_bond_publ_flag
Co1 O1 . 2.1772(15) ?
Co1 O2 . 2.1769(14) ?
Co1 O4 . 2.0408(14) ?
Co1 O5 2_656 2.0686(13) ?
Co1 N1 . 2.1412(16) ?
Co1 N3 . 2.1421(16) ?
Co2 O7 . 2.2348(15) ?
Co2 O8 . 2.1135(15) ?
Co2 O10 . 2.0739(14) ?
Co2 O13 . 2.0717(16) ?
Co2 N4 . 2.1568(16) ?
Co2 N5 . 2.1177(16) ?
Co2 C40 . 2.514(2) ?
O1 C26 . 1.270(2) ?
O2 C26 . 1.247(2) ?
O3 H3 . 0.845(10) ?
O3 C28 . 1.346(3) ?
O4 C33 . 1.244(2) ?
O5 C33 . 1.275(2) ?
O6 H8 . 0.838(10) ?
O6 C35 . 1.348(3) ?
O7 C40 . 1.272(2) ?
O8 C40 . 1.254(2) ?
O9 H13 . 0.839(10) ?
O9 C42 . 1.346(3) ?
O10 C47 . 1.261(3) ?
O11 C47 . 1.266(3) ?
O12 H18 . 0.853(10) ?
O12 C49 . 1.348(3) ?
O13 H26 . 0.837(10) ?
O13 H27 . 0.832(10) ?
N1 C1 . 1.341(3) ?
N1 C5 . 1.338(3) ?
N2 C6 . 1.338(3) ?
N2 C10 . 1.333(3) ?
N3 C11 . 1.340(2) ?
N3 C15 . 1.339(2) ?
N4 C16 . 1.338(3) ?
N4 C20 . 1.338(2) ?
N5 C21 . 1.329(3) ?
N5 C25 . 1.330(3) ?
C1 H1 . 0.9300 ?
C1 C2 . 1.370(3) ?
C2 H2 . 0.9300 ?
C2 C3 . 1.387(3) ?
C3 C4 . 1.391(3) ?
C3 C8 . 1.479(3) ?
C4 H4 . 0.9300 ?
C4 C5 . 1.375(3) ?
C5 H5 . 0.9300 ?
C6 H6 . 0.9300 ?
C6 C7 . 1.373(3) ?
C7 H7 . 0.9300 ?
C7 C8 . 1.392(3) ?
C8 C9 . 1.385(3) ?
C9 H9A . 0.9300 ?
C9 C10 . 1.377(3) ?
C10 H10 . 0.9300 ?
C11 H11 . 0.9300 ?
C11 C12 . 1.372(3) ?
C12 H12 . 0.9300 ?
C12 C13 . 1.390(3) ?
C13 C14 . 1.391(3) ?
C13 C18 . 1.474(3) ?
C14 H14 . 0.9300 ?
C14 C15 . 1.377(3) ?
C15 H15 . 0.9300 ?
C16 H16 . 0.9300 ?
C16 C17 . 1.376(3) ?
C17 H17 . 0.9300 ?
C17 C18 . 1.393(3) ?
C18 C19 . 1.389(3) ?
C19 H19 . 0.9300 ?
C19 C20 . 1.375(3) ?
C20 H20 . 0.9300 ?
C21 H21 . 0.9300 ?
C21 C22 . 1.375(3) ?
C22 H22 . 0.9300 ?
C22 C23 . 1.379(3) ?
C23 C23 2_675 1.488(4) ?
C23 C24 . 1.379(3) ?
C24 H24 . 0.9300 ?
C24 C25 . 1.378(3) ?
C25 H25 . 0.9300 ?
C26 C27 . 1.484(3) ?
C27 C28 . 1.391(3) ?
C27 C32 . 1.380(3) ?
C28 C29 . 1.386(4) ?
C29 H29 . 0.9300 ?
C29 C30 . 1.365(4) ?
C30 H30 . 0.9300 ?
C30 C31 . 1.366(4) ?
C31 H31 . 0.9300 ?
C31 C32 . 1.379(4) ?
C32 H32 . 0.9300 ?
C33 C34 . 1.486(3) ?
C34 C35 . 1.398(3) ?
C34 C39 . 1.390(3) ?
C35 C36 . 1.392(3) ?
C36 H36 . 0.9300 ?
C36 C37 . 1.369(3) ?
C37 H37 . 0.9300 ?
C37 C38 . 1.373(4) ?
C38 H38 . 0.9300 ?
C38 C39 . 1.378(3) ?
C39 H39 . 0.9300 ?
C40 C41 . 1.478(3) ?
C41 C42 . 1.388(3) ?
C41 C46 . 1.386(3) ?
C42 C43 . 1.387(4) ?
C43 H43 . 0.9300 ?
C43 C44 . 1.358(6) ?
C44 H44 . 0.9300 ?
C44 C45 . 1.364(6) ?
C45 H45 . 0.9300 ?
C45 C46 . 1.379(4) ?
C46 H46 . 0.9300 ?
C47 C48 . 1.494(3) ?
C48 C49 . 1.398(3) ?
C48 C53 . 1.392(3) ?
C49 C50 . 1.393(3) ?
C50 H50 . 0.9300 ?
C50 C51 . 1.369(4) ?
C51 H51 . 0.9300 ?
C51 C52 . 1.378(4) ?
C52 H52 . 0.9300 ?
C52 C53 . 1.372(3) ?
C53 H53 . 0.9300 ?

loop_
_geom_hbond_atom_site_label_D
_geom_hbond_atom_site_label_H
_geom_hbond_atom_site_label_A
_geom_hbond_site_symmetry_A
_geom_hbond_distance_DH
_geom_hbond_distance_HA
_geom_hbond_distance_DA
_geom_hbond_angle_DHA
_geom_hbond_publ_flag
O3 H3 O1 . 0.85(3) 1.77(3) 2.553(3) 153(4) yes
O6 H8 O5 . 0.84(2) 1.86(2) 2.587(2) 145(2) yes
O9 H13 O7 . 0.84(2) 1.79(2) 2.568(3) 152(4) yes
O12 H18 O11 . 0.85(2) 1.739(17) 2.531(2) 154(3) yes
O13 H26 O11 . 0.836(12) 1.823(16) 2.625(2) 160(2) yes
O13 H27 N2 2_656 0.83(2) 2.05(2) 2.860(3) 167(2) yes
C25 H25 O8 . 0.93 2.55 3.143(3) 122 yes
C39 H39 O1 . 0.93 2.38 3.271(3) 160 yes
C5 H5 O12 1_546 0.93 2.59 3.324(3) 136 yes
C6 H6 O7 1_646 0.93 2.48 3.300(3) 147 yes
C12 H12 O3 2_666 0.93 2.58 3.173(3) 122 yes
C15 H15 O6 1_455 0.93 2.51 3.292(3) 142 yes
C2 H2 Cg9 1_646 0.93 2.95 3.833(2) 160 yes
C31 H31 Cg4 2_566 0.93 2.85 3.681(4) 149 yes
C51 H51 Cg7 1_464 0.93 2.72 3.623(3) 165 yes

loop_
_geom_torsion_atom_site_label_1
_geom_torsion_atom_site_label_2
_geom_torsion_atom_site_label_3
_geom_torsion_atom_site_label_4
_geom_torsion_site_symmetry_1
_geom_torsion_site_symmetry_2
_geom_torsion_site_symmetry_3
_geom_torsion_site_symmetry_4
_geom_torsion
_geom_torsion_publ_flag
Co1 O1 C26 O2 . . . . 1.3(2) ?
Co1 O1 C26 C27 . . . . -178.48(17) ?
Co1 O2 C26 O1 . . . . -1.3(2) ?
Co1 O2 C26 C27 . . . . 178.48(18) ?
Co1 O4 C33 O5 . . . . 98.2(6) ?
Co1 O4 C33 C34 . . . . -81.8(6) ?
Co1 O5 C33 O4 2_656 . . . 0.1(2) ?
Co1 O5 C33 C34 2_656 . . . -179.90(12) ?
Co1 N1 C1 C2 . . . . -178.47(17) ?
Co1 N1 C5 C4 . . . . 178.93(16) ?
Co1 N3 C11 C12 . . . . -178.99(16) ?
Co1 N3 C15 C14 . . . . 178.79(16) ?
Co2 O7 C40 O8 . . . . 3.61(18) ?
Co2 O7 C40 C41 . . . . -176.61(17) ?
Co2 O8 C40 O7 . . . . -3.81(19) ?
Co2 O8 C40 C41 . . . . 176.41(16) ?
Co2 O10 C47 O11 . . . . 13.9(3) ?
Co2 O10 C47 C48 . . . . -166.89(13) ?
Co2 N4 C16 C17 . . . . 179.12(15) ?
Co2 N4 C20 C19 . . . . -179.40(16) ?
Co2 N5 C21 C22 . . . . -172.7(2) ?
Co2 N5 C25 C24 . . . . 172.38(17) ?
O1 C26 C27 C28 . . . . 6.0(3) ?
O1 C26 C27 C32 . . . . -173.9(2) ?
O2 C26 C27 C28 . . . . -173.8(2) ?
O2 C26 C27 C32 . . . . 6.4(3) ?
O3 C28 C29 C30 . . . . -177.5(3) ?
O4 C33 C34 C35 . . . . 178.91(18) ?
O4 C33 C34 C39 . . . . 1.4(3) ?
O5 C33 C34 C35 . . . . -1.0(3) ?
O5 C33 C34 C39 . . . . -178.55(18) ?
O6 C35 C36 C37 . . . . -179.0(2) ?
O7 C40 C41 C42 . . . . -2.6(3) ?
O7 C40 C41 C46 . . . . 178.6(2) ?
O8 C40 C41 C42 . . . . 177.2(2) ?
O8 C40 C41 C46 . . . . -1.7(3) ?
O9 C42 C43 C44 . . . . 179.5(4) ?
O10 C47 C48 C49 . . . . -175.88(19) ?
O10 C47 C48 C53 . . . . 4.6(3) ?
O11 C47 C48 C49 . . . . 3.4(3) ?
O11 C47 C48 C53 . . . . -176.1(2) ?
O12 C49 C50 C51 . . . . 179.4(2) ?
N1 C1 C2 C3 . . . . -0.8(3) ?
N2 C6 C7 C8 . . . . 0.0(3) ?
N3 C11 C12 C13 . . . . 0.6(3) ?
N4 C16 C17 C18 . . . . 0.0(3) ?
N5 C21 C22 C23 . . . . -0.1(5) ?
C1 N1 C5 C4 . . . . -0.4(3) ?
C1 C2 C3 C4 . . . . 0.2(3) ?
C1 C2 C3 C8 . . . . 179.9(2) ?
C2 C3 C4 C5 . . . . 0.2(3) ?
C2 C3 C8 C7 . . . . 26.8(3) ?
C2 C3 C8 C9 . . . . -151.4(2) ?
C3 C4 C5 N1 . . . . -0.1(3) ?
C3 C8 C9 C10 . . . . 176.7(2) ?
C4 C3 C8 C7 . . . . -153.5(2) ?
C4 C3 C8 C9 . . . . 28.2(3) ?
C5 N1 C1 C2 . . . . 0.8(3) ?
C6 N2 C10 C9 . . . . 1.4(4) ?
C6 C7 C8 C3 . . . . -176.81(19) ?
C6 C7 C8 C9 . . . . 1.6(3) ?
C7 C8 C9 C10 . . . . -1.6(3) ?
C8 C3 C4 C5 . . . . -179.44(19) ?
C8 C9 C10 N2 . . . . 0.1(4) ?
C10 N2 C6 C7 . . . . -1.5(3) ?
C11 N3 C15 C14 . . . . 1.1(3) ?
C11 C12 C13 C14 . . . . 0.4(3) ?
C11 C12 C13 C18 . . . . -179.31(19) ?
C12 C13 C14 C15 . . . . -0.5(3) ?
C12 C13 C18 C17 . . . . -33.3(3) ?
C12 C13 C18 C19 . . . . 146.4(2) ?
C13 C14 C15 N3 . . . . -0.2(3) ?
C13 C18 C19 C20 . . . . -179.36(18) ?
C14 C13 C18 C17 . . . . 147.0(2) ?
C14 C13 C18 C19 . . . . -33.2(3) ?
C15 N3 C11 C12 . . . . -1.2(3) ?
C16 N4 C20 C19 . . . . -0.9(3) ?
C16 C17 C18 C13 . . . . 179.20(18) ?
C16 C17 C18 C19 . . . . -0.6(3) ?
C17 C18 C19 C20 . . . . 0.4(3) ?
C18 C13 C14 C15 . . . . 179.13(19) ?
C18 C19 C20 N4 . . . . 0.4(3) ?
C20 N4 C16 C17 . . . . 0.8(3) ?
C21 N5 C25 C24 . . . . -1.3(3) ?
C21 C22 C23 C23 . . . 2_675 179.8(3) ?
C21 C22 C23 C24 . . . . 0.0(4) ?
C22 C23 C24 C25 . . . . -0.6(3) ?
C23 C23 C24 C25 2_675 . . . 179.7(2) ?
C23 C24 C25 N5 . . . . 1.3(4) ?
C25 N5 C21 C22 . . . . 0.8(4) ?
C26 C27 C28 O3 . . . . -2.1(4) ?
C26 C27 C28 C29 . . . . 177.7(3) ?
C26 C27 C32 C31 . . . . -179.6(3) ?
C27 C28 C29 C30 . . . . 2.7(5) ?
C28 C27 C32 C31 . . . . 0.6(4) ?
C28 C29 C30 C31 . . . . -1.0(6) ?
C29 C30 C31 C32 . . . . -0.9(6) ?
C30 C31 C32 C27 . . . . 1.1(5) ?
C32 C27 C28 O3 . . . . 177.8(3) ?
C32 C27 C28 C29 . . . . -2.5(4) ?
C33 C34 C35 O6 . . . . 1.8(3) ?
C33 C34 C35 C36 . . . . -176.5(2) ?
C33 C34 C39 C38 . . . . 177.4(2) ?
C34 C35 C36 C37 . . . . -0.6(4) ?
C35 C34 C39 C38 . . . . -0.2(3) ?
C35 C36 C37 C38 . . . . -0.6(4) ?
C36 C37 C38 C39 . . . . 1.3(4) ?
C37 C38 C39 C34 . . . . -0.9(4) ?
C39 C34 C35 O6 . . . . 179.3(2) ?
C39 C34 C35 C36 . . . . 1.0(3) ?
C40 C41 C42 O9 . . . . 1.0(4) ?
C40 C41 C42 C43 . . . . -178.2(3) ?
C40 C41 C46 C45 . . . . 178.8(3) ?
C41 C42 C43 C44 . . . . -1.3(5) ?
C42 C41 C46 C45 . . . . -0.1(4) ?
C42 C43 C44 C45 . . . . 1.3(7) ?
C43 C44 C45 C46 . . . . -0.8(7) ?
C44 C45 C46 C41 . . . . 0.2(5) ?
C46 C41 C42 O9 . . . . 179.9(3) ?
C46 C41 C42 C43 . . . . 0.7(4) ?
C47 C48 C49 O12 . . . . 0.8(3) ?
C47 C48 C49 C50 . . . . -179.83(19) ?
C47 C48 C53 C52 . . . . 179.7(2) ?
C48 C49 C50 C51 . . . . 0.1(3) ?
C49 C48 C53 C52 . . . . 0.2(3) ?
C49 C50 C51 C52 . . . . 0.3(4) ?
C50 C51 C52 C53 . . . . -0.4(4) ?
C51 C52 C53 C48 . . . . 0.2(4) ?
C53 C48 C49 O12 . . . . -179.7(2) ?
C53 C48 C49 C50 . . . . -0.3(3) ?

_cod_database_fobs_code 2243497
